data_2204521
loop_
_publ_author_name
'Chen, Jia-Hui'
'Wang, Hai-Bo'
'Pu, Yue-Qing'
'Wang, Jin-Tang'

_publ_section_title
;Methyl
 2-(2-{1-[3-(3,5-dimethoxyphenyl)-1,2,4-oxadiazol-5-yl]-2-(dimethylamino)vinyloxy}phenyl)-3-(dimethylamino)acrylate
;
_journal_issue 11
_journal_name_full 'Acta Crystallographica Section E'
_journal_page_first o2070
_journal_page_last o2072
_journal_paper_doi 10.1107/S160053680402611X
_journal_volume 60
_journal_year 2004
_chemical_formula_iupac 'C26 H30 N4 O6'
_chemical_formula_moiety 'C26 H30 N4 O6'
_chemical_formula_sum 'C26 H30 N4 O6'
_chemical_formula_weight 494.54
_chemical_name_systematic
;
Methyl 2-(2-{1-[3-(3,5-dimethoxyphenyl)-1,2,4-oxadiazol-5-yl]-2-
(dimethylamino)vinyloxy}phenyl)-3-(dimethylamino)acrylate
;
_space_group_IT_number 2
_symmetry_cell_setting triclinic
_symmetry_space_group_name_Hall '-P 1'
_symmetry_space_group_name_H-M 'P -1'
_atom_sites_solution_hydrogens geom
_atom_sites_solution_primary direct
_atom_sites_solution_secondary difmap
_cell_angle_alpha 107.66(3)
_cell_angle_beta 97.50(3)
_cell_angle_gamma 95.15(3)
_cell_formula_units_Z 2
_cell_length_a 8.6500(17)
_cell_length_b 10.700(2)
_cell_length_c 14.817(3)
_cell_measurement_reflns_used 25
_cell_measurement_temperature 293(2)
_cell_measurement_theta_max 12
_cell_measurement_theta_min 9
_cell_volume 1283.4(5)
_computing_cell_refinement 'CAD-4 Software'
_computing_data_collection 'CAD-4 Software (Enraf--Nonius, 1989)'
_computing_data_reduction 'XCAD4 (Harms & Wocadlo,1995)'
_computing_molecular_graphics 'SHELXTL (Siemens,1996)'
_computing_publication_material SHELXL97
_computing_structure_refinement 'SHELXL97 (Sheldrick, 1997)'
_computing_structure_solution 'SHELXS97 (Sheldrick, 1997)'
_diffrn_ambient_temperature 293(2)
_diffrn_measured_fraction_theta_full 0.998
_diffrn_measured_fraction_theta_max 0.998
_diffrn_measurement_device_type 'Enraf--Nonius CAD-4'
_diffrn_measurement_method \w/2\q
_diffrn_radiation_monochromator graphite
_diffrn_radiation_source 'fine-focus sealed tube'
_diffrn_radiation_type MoK\a
_diffrn_radiation_wavelength 0.71073
_diffrn_reflns_av_R_equivalents 0.0507
_diffrn_reflns_av_sigmaI/netI 0.1056
_diffrn_reflns_limit_h_max 10
_diffrn_reflns_limit_h_min 0
_diffrn_reflns_limit_k_max 13
_diffrn_reflns_limit_k_min -13
_diffrn_reflns_limit_l_max 18
_diffrn_reflns_limit_l_min -18
_diffrn_reflns_number 5386
_diffrn_reflns_theta_full 25.98
_diffrn_reflns_theta_max 25.98
_diffrn_reflns_theta_min 1.46
_diffrn_standards_decay_% 0
_diffrn_standards_interval_count 200
_diffrn_standards_interval_time 2h
_diffrn_standards_number 3
_exptl_absorpt_coefficient_mu 0.092
_exptl_absorpt_correction_type none
_exptl_crystal_colour Colourless
_exptl_crystal_density_diffrn 1.280
_exptl_crystal_density_method 'not measured'
_exptl_crystal_description Block
_exptl_crystal_F_000 524
_exptl_crystal_size_max .3
_exptl_crystal_size_mid .2
_exptl_crystal_size_min .1
_refine_diff_density_max 0.300
_refine_diff_density_min -0.313
_refine_ls_extinction_method none
_refine_ls_goodness_of_fit_ref 1.037
_refine_ls_hydrogen_treatment constr
_refine_ls_matrix_type full
_refine_ls_number_parameters 325
_refine_ls_number_reflns 5030
_refine_ls_number_restraints 0
_refine_ls_restrained_S_all 1.037
_refine_ls_R_factor_all 0.1780
_refine_ls_R_factor_gt 0.0715
_refine_ls_shift/su_max 0.001
_refine_ls_shift/su_mean 0.000
_refine_ls_structure_factor_coef Fsqd
_refine_ls_weighting_details 'calc w=1/[\s^2^(Fo^2^)+(0.13P)^2^] where P=(Fo^2^+2Fc^2^)/3'
_refine_ls_weighting_scheme calc
_refine_ls_wR_factor_gt 0.2113
_refine_ls_wR_factor_ref 0.2606
_reflns_number_gt 2308
_reflns_number_total 5030
_reflns_threshold_expression I>2\s(I)
_cod_data_source_file is6005.cif
_cod_data_source_block I
_cod_depositor_comments
;
The following automatic conversions were performed:
'_symmetry_cell_setting' value 'Triclinic' changed to 'triclinic'
according to '/home/saulius/struct/CIF-dictionaries/cif_core.dic'
dictionary named 'cif_core.dic' version 2.4.1 from 2010-06-29.

Automatic conversion script
Id: cif_fix_enum 1527 2010-12-29 10:47:43Z saulius 

The following automatic conversions were performed:

'_symmetry_cell_setting' value 'Triclinic' changed to 'triclinic'
according to /home/saulius/struct/CIF-dictionaries/cif_core.dic
dictionary named 'cif_core.dic' version 2.4.1 from 2010-06-29.

Automatic conversion script
Id: cif_fix_values 1715 2011-07-08 13:25:40Z adriana 
;
_cod_original_cell_volume 1283.4(4)
_cod_original_sg_symbol_H-M P-1
_cod_database_code 2204521
_cod_database_fobs_code 2204521

loop_
_symmetry_equiv_pos_as_xyz
'x, y, z'
'-x, -y, -z'

loop_
_atom_site_label
_atom_site_fract_x
_atom_site_fract_y
_atom_site_fract_z
_atom_site_U_iso_or_equiv
_atom_site_adp_type
_atom_site_calc_flag
_atom_site_refinement_flags
_atom_site_occupancy
_atom_site_type_symbol
O4 0.2008(3) 0.6477(3) 0.6165(2) 0.0422(8) Uani d . 1 O
O3 0.0547(4) 0.6917(3) 0.7668(2) 0.0533(9) Uani d . 1 O
N2 -0.0138(4) 0.4823(3) 0.7549(2) 0.0428(9) Uani d . 1 N
C2 -0.2751(5) 0.5761(4) 1.0384(3) 0.0417(11) Uani d . 1 C
C4 -0.1481(5) 0.5243(4) 0.8995(3) 0.0395(10) Uani d . 1 C
O2 -0.3198(4) 0.6760(3) 1.1086(2) 0.0566(9) Uani d . 1 O
C3 -0.1947(5) 0.6176(4) 0.9754(3) 0.0404(11) Uani d . 1 C
H3A -0.1719 0.7074 0.9838 0.048 Uiso calc R 1 H
C8 0.0561(5) 0.5641(4) 0.7178(3) 0.0391(10) Uani d . 1 C
C7 -0.0624(5) 0.5673(4) 0.8331(3) 0.0380(10) Uani d . 1 C
N1 -0.0253(5) 0.6929(4) 0.8451(3) 0.0524(10) Uani d . 1 N
O1 -0.2890(5) 0.2174(3) 0.9339(2) 0.0675(10) Uani d . 1 O
C15 0.3841(5) 0.8415(4) 0.6754(3) 0.0431(11) Uani d . 1 C
C10 0.3422(5) 0.7114(4) 0.6734(3) 0.0378(10) Uani d . 1 C
C9 0.1336(5) 0.5367(4) 0.6359(3) 0.0424(11) Uani d . 1 C
C19 0.1288(5) 0.4107(5) 0.5782(3) 0.0473(11) Uani d . 1 C
H19A 0.0687 0.3481 0.5958 0.057 Uiso calc R 1 H
N3 0.1942(5) 0.3598(4) 0.5009(3) 0.0594(11) Uani d . 1 N
C1 -0.3073(5) 0.4429(4) 1.0282(3) 0.0435(11) Uani d . 1 C
H1B -0.3594 0.4157 1.0715 0.052 Uiso calc R 1 H
C5 -0.1817(5) 0.3911(4) 0.8879(3) 0.0427(11) Uani d . 1 C
H5A -0.1516 0.3280 0.8371 0.051 Uiso calc R 1 H
O6 0.3857(5) 0.7909(4) 0.4875(2) 0.0736(11) Uani d . 1 O
C11 0.4389(5) 0.6536(5) 0.7256(3) 0.0468(11) Uani d . 1 C
H11A 0.4096 0.5672 0.7244 0.056 Uiso calc R 1 H
N4 0.1334(5) 1.0292(4) 0.7408(3) 0.0630(12) Uani d . 1 N
C6 -0.2608(5) 0.3519(4) 0.9529(3) 0.0442(11) Uani d . 1 C
C16 0.2789(6) 0.9039(4) 0.6189(3) 0.0474(12) Uani d . 1 C
C12 0.5788(6) 0.7238(6) 0.7794(3) 0.0593(14) Uani d . 1 C
H12A 0.6438 0.6846 0.8147 0.071 Uiso calc R 1 H
O5 0.1883(6) 0.9031(4) 0.4601(3) 0.0987(15) Uani d . 1 O
C22 0.1727(6) 0.9867(4) 0.6552(3) 0.0537(13) Uani d . 1 C
H22A 0.1185 1.0187 0.6103 0.064 Uiso calc R 1 H
C26 -0.3762(6) 0.6448(5) 1.1859(3) 0.0597(14) Uani d . 1 C
H26A -0.4031 0.7232 1.2295 0.090 Uiso calc R 1 H
H26B -0.2959 0.6107 1.2190 0.090 Uiso calc R 1 H
H26C -0.4678 0.5793 1.1614 0.090 Uiso calc R 1 H
C17 0.2756(7) 0.8715(5) 0.5172(4) 0.0642(15) Uani d . 1 C
C14 0.5273(6) 0.9081(5) 0.7291(4) 0.0624(14) Uani d . 1 C
H14A 0.5593 0.9938 0.7297 0.075 Uiso calc R 1 H
C25 -0.3652(7) 0.1707(5) 0.9979(4) 0.0706(16) Uani d . 1 C
H25A -0.3779 0.0757 0.9767 0.106 Uiso calc R 1 H
H25B -0.4667 0.2002 0.9996 0.106 Uiso calc R 1 H
H25C -0.3032 0.2044 1.0609 0.106 Uiso calc R 1 H
C24 0.2012(7) 1.0022(5) 0.8251(4) 0.0754(17) Uani d . 1 C
H24A 0.2821 0.9471 0.8100 0.113 Uiso calc R 1 H
H24B 0.1211 0.9575 0.8479 0.113 Uiso calc R 1 H
H24C 0.2460 1.0840 0.8740 0.113 Uiso calc R 1 H
C23 0.0081(7) 1.1133(6) 0.7554(4) 0.0797(18) Uani d . 1 C
H23A -0.0321 1.1263 0.6958 0.119 Uiso calc R 1 H
H23B 0.0496 1.1974 0.8025 0.119 Uiso calc R 1 H
H23C -0.0753 1.0713 0.7774 0.119 Uiso calc R 1 H
C13 0.6233(6) 0.8502(6) 0.7816(4) 0.0681(15) Uani d . 1 C
H13A 0.7181 0.8972 0.8184 0.082 Uiso calc R 1 H
C18 0.3929(10) 0.7522(8) 0.3874(4) 0.114(3) Uani d . 1 C
H18A 0.4736 0.6965 0.3741 0.170 Uiso calc R 1 H
H18B 0.4165 0.8296 0.3691 0.170 Uiso calc R 1 H
H18C 0.2933 0.7044 0.3517 0.170 Uiso calc R 1 H
C20 0.2816(6) 0.4390(6) 0.4553(4) 0.0762(18) Uani d . 1 C
H20A 0.2928 0.5307 0.4930 0.114 Uiso calc R 1 H
H20B 0.2258 0.4267 0.3922 0.114 Uiso calc R 1 H
H20C 0.3838 0.4118 0.4506 0.114 Uiso calc R 1 H
C21 0.1713(7) 0.2199(5) 0.4517(4) 0.0819(19) Uani d . 1 C
H21A 0.1133 0.1751 0.4865 0.123 Uiso calc R 1 H
H21B 0.2718 0.1890 0.4475 0.123 Uiso calc R 1 H
H21C 0.1136 0.2020 0.3882 0.123 Uiso calc R 1 H

loop_
_atom_site_aniso_label
_atom_site_aniso_U_11
_atom_site_aniso_U_22
_atom_site_aniso_U_33
_atom_site_aniso_U_12
_atom_site_aniso_U_13
_atom_site_aniso_U_23
O4 0.0405(18) 0.0456(18) 0.0432(17) 0.0009(14) 0.0045(14) 0.0207(14)
O3 0.062(2) 0.0453(19) 0.060(2) 0.0128(16) 0.0294(18) 0.0173(16)
N2 0.045(2) 0.044(2) 0.043(2) 0.0071(18) 0.0135(17) 0.0153(18)
C2 0.042(3) 0.049(3) 0.033(2) 0.010(2) 0.007(2) 0.011(2)
C4 0.036(2) 0.051(3) 0.036(2) 0.014(2) 0.0085(19) 0.016(2)
O2 0.076(2) 0.0520(19) 0.0471(19) 0.0157(17) 0.0273(18) 0.0149(16)
C3 0.049(3) 0.036(2) 0.038(2) 0.004(2) 0.009(2) 0.015(2)
C8 0.035(2) 0.040(2) 0.045(3) 0.005(2) 0.007(2) 0.017(2)
C7 0.025(2) 0.046(3) 0.046(3) 0.0088(19) 0.0052(19) 0.016(2)
N1 0.055(3) 0.050(2) 0.058(3) 0.010(2) 0.027(2) 0.017(2)
O1 0.098(3) 0.045(2) 0.071(2) 0.0123(19) 0.038(2) 0.0230(18)
C15 0.046(3) 0.048(3) 0.039(2) 0.006(2) 0.009(2) 0.017(2)
C10 0.035(2) 0.047(3) 0.035(2) 0.006(2) 0.0103(19) 0.015(2)
C9 0.043(3) 0.043(3) 0.044(3) 0.001(2) 0.012(2) 0.018(2)
C19 0.038(3) 0.055(3) 0.049(3) 0.001(2) 0.010(2) 0.017(2)
N3 0.060(3) 0.060(3) 0.055(3) 0.004(2) 0.023(2) 0.009(2)
C1 0.041(3) 0.051(3) 0.042(3) 0.006(2) 0.007(2) 0.020(2)
C5 0.044(3) 0.046(3) 0.040(2) 0.015(2) 0.012(2) 0.011(2)
O6 0.080(3) 0.099(3) 0.050(2) 0.016(2) 0.018(2) 0.031(2)
C11 0.048(3) 0.056(3) 0.046(3) 0.018(2) 0.014(2) 0.025(2)
N4 0.071(3) 0.050(2) 0.062(3) 0.019(2) 0.002(2) 0.009(2)
C6 0.044(3) 0.043(3) 0.049(3) 0.008(2) 0.011(2) 0.018(2)
C16 0.058(3) 0.041(3) 0.045(3) 0.004(2) 0.000(2) 0.021(2)
C12 0.042(3) 0.096(4) 0.050(3) 0.021(3) 0.005(2) 0.034(3)
O5 0.142(4) 0.108(3) 0.061(2) 0.049(3) 0.008(3) 0.043(2)
C22 0.068(3) 0.037(3) 0.050(3) 0.005(2) -0.005(3) 0.013(2)
C26 0.074(4) 0.067(3) 0.048(3) 0.021(3) 0.032(3) 0.019(2)
C17 0.079(4) 0.062(3) 0.060(3) 0.016(3) 0.005(3) 0.033(3)
C14 0.058(3) 0.057(3) 0.066(3) -0.008(3) -0.004(3) 0.020(3)
C25 0.098(5) 0.044(3) 0.072(4) -0.003(3) 0.023(3) 0.021(3)
C24 0.094(5) 0.066(4) 0.074(4) 0.034(3) 0.019(3) 0.025(3)
C23 0.069(4) 0.072(4) 0.088(4) 0.027(3) 0.008(3) 0.008(3)
C13 0.051(3) 0.084(4) 0.061(3) 0.002(3) -0.004(3) 0.018(3)
C18 0.152(7) 0.147(7) 0.066(4) 0.042(6) 0.050(5) 0.051(4)
C20 0.062(4) 0.104(5) 0.053(3) -0.014(3) 0.026(3) 0.010(3)
C21 0.090(5) 0.060(4) 0.081(4) 0.001(3) 0.034(4) -0.005(3)

loop_
_atom_type_symbol
_atom_type_description
_atom_type_scat_dispersion_real
_atom_type_scat_dispersion_imag
_atom_type_scat_source
C C 0.0033 0.0016 'International Tables Vol C Tables 4.2.6.8 and 6.1.1.4'
H H 0.0000 0.0000 'International Tables Vol C Tables 4.2.6.8 and 6.1.1.4'
N N 0.0061 0.0033 'International Tables Vol C Tables 4.2.6.8 and 6.1.1.4'
O O 0.0106 0.0060 'International Tables Vol C Tables 4.2.6.8 and 6.1.1.4'

loop_
_geom_angle_atom_site_label_1
_geom_angle_atom_site_label_2
_geom_angle_atom_site_label_3
_geom_angle
_geom_angle_publ_flag
C10 O4 C9 116.1(3) yes
C8 O3 N1 106.4(3) yes
C8 N2 C7 102.4(3) yes
O2 C2 C1 124.2(4) yes
O2 C2 C3 114.8(4) ?
C1 C2 C3 121.1(4) ?
C5 C4 C3 119.7(4) ?
C5 C4 C7 120.3(4) yes
C3 C4 C7 120.0(4) ?
C2 O2 C26 118.1(4) ?
C2 C3 C4 119.6(4) ?
C2 C3 H3A 120.2 ?
C4 C3 H3A 120.2 ?
N2 C8 O3 113.2(4) yes
N2 C8 C9 129.7(4) yes
O3 C8 C9 117.1(4) yes
N1 C7 N2 114.9(4) yes
N1 C7 C4 120.9(4) yes
N2 C7 C4 124.2(4) yes
C7 N1 O3 103.1(3) yes
C6 O1 C25 117.6(4) ?
C14 C15 C10 117.8(4) ?
C14 C15 C16 121.6(4) ?
C10 C15 C16 120.6(4) yes
C11 C10 O4 123.7(4) yes
C11 C10 C15 120.7(4) ?
O4 C10 C15 115.7(4) ?
C19 C9 O4 123.7(4) yes
C19 C9 C8 120.5(4) yes
O4 C9 C8 115.6(4) ?
N3 C19 C9 131.9(4) yes
N3 C19 H19A 114.0 ?
C9 C19 H19A 114.0 ?
C19 N3 C21 121.2(4) yes
C19 N3 C20 123.9(4) yes
C21 N3 C20 114.8(4) yes
C6 C1 C2 118.7(4) ?
C6 C1 H1B 120.7 ?
C2 C1 H1B 120.7 ?
C4 C5 C6 119.6(4) ?
C4 C5 H5A 120.2 ?
C6 C5 H5A 120.2 ?
C17 O6 C18 116.0(5) yes
C12 C11 C10 119.8(5) ?
C12 C11 H11A 120.1 ?
C10 C11 H11A 120.1 ?
C22 N4 C24 126.6(5) yes
C22 N4 C23 119.1(5) yes
C24 N4 C23 114.3(5) yes
O1 C6 C1 124.1(4) yes
O1 C6 C5 114.5(4) ?
C1 C6 C5 121.3(4) ?
C22 C16 C17 114.9(4) yes
C22 C16 C15 125.2(4) yes
C17 C16 C15 119.8(4) yes
C13 C12 C11 120.7(5) ?
C13 C12 H12A 119.6 ?
C11 C12 H12A 119.6 ?
N4 C22 C16 132.4(5) ?
N4 C22 H22A 113.8 ?
C16 C22 H22A 113.8 ?
O2 C26 H26A 109.5 ?
O2 C26 H26B 109.5 ?
H26A C26 H26B 109.5 ?
O2 C26 H26C 109.5 ?
H26A C26 H26C 109.5 ?
H26B C26 H26C 109.5 ?
O5 C17 O6 120.6(5) yes
O5 C17 C16 128.2(6) yes
O6 C17 C16 111.2(4) yes
C13 C14 C15 121.3(5) ?
C13 C14 H14A 119.3 ?
C15 C14 H14A 119.3 ?
O1 C25 H25A 109.5 ?
O1 C25 H25B 109.5 ?
H25A C25 H25B 109.5 ?
O1 C25 H25C 109.5 ?
H25A C25 H25C 109.5 ?
H25B C25 H25C 109.5 ?
N4 C24 H24A 109.5 ?
N4 C24 H24B 109.5 ?
H24A C24 H24B 109.5 ?
N4 C24 H24C 109.5 ?
H24A C24 H24C 109.5 ?
H24B C24 H24C 109.5 ?
N4 C23 H23A 109.5 ?
N4 C23 H23B 109.5 ?
H23A C23 H23B 109.5 ?
N4 C23 H23C 109.5 ?
H23A C23 H23C 109.5 ?
H23B C23 H23C 109.5 ?
C12 C13 C14 119.7(5) ?
C12 C13 H13A 120.2 ?
C14 C13 H13A 120.2 ?
O6 C18 H18A 109.5 ?
O6 C18 H18B 109.5 ?
H18A C18 H18B 109.5 ?
O6 C18 H18C 109.5 ?
H18A C18 H18C 109.5 ?
H18B C18 H18C 109.5 ?
N3 C20 H20A 109.5 ?
N3 C20 H20B 109.5 ?
H20A C20 H20B 109.5 ?
N3 C20 H20C 109.5 ?
H20A C20 H20C 109.5 ?
H20B C20 H20C 109.5 ?
N3 C21 H21A 109.5 ?
N3 C21 H21B 109.5 ?
H21A C21 H21B 109.5 ?
N3 C21 H21C 109.5 ?
H21A C21 H21C 109.5 ?
H21B C21 H21C 109.5 ?

loop_
_geom_bond_atom_site_label_1
_geom_bond_atom_site_label_2
_geom_bond_distance
_geom_bond_publ_flag
O4 C10 1.380(5) yes
O4 C9 1.400(5) yes
O3 C8 1.340(5) yes
O3 N1 1.423(4) yes
N2 C8 1.311(5) yes
N2 C7 1.380(5) yes
C2 O2 1.371(5) ?
C2 C1 1.385(6) ?
C2 C3 1.385(6) ?
C4 C5 1.382(6) ?
C4 C3 1.391(6) ?
C4 C7 1.460(6) yes
O2 C26 1.417(5) ?
C3 H3A 0.9300 ?
C8 C9 1.427(6) yes
C7 N1 1.305(5) yes
O1 C6 1.372(5) ?
O1 C25 1.405(6) ?
C15 C14 1.385(6) ?
C15 C10 1.397(6) ?
C15 C16 1.491(6) yes
C10 C11 1.376(6) ?
C9 C19 1.353(6) yes
C19 N3 1.333(5) yes
C19 H19A 0.9300 ?
N3 C21 1.435(6) yes
N3 C20 1.453(6) yes
C1 C6 1.373(6) ?
C1 H1B 0.9300 ?
C5 C6 1.391(6) ?
C5 H5A 0.9300 ?
O6 C17 1.367(6) yes
O6 C18 1.424(6) yes
C11 C12 1.373(7) ?
C11 H11A 0.9300 ?
N4 C22 1.312(6) yes
N4 C24 1.430(6) yes
N4 C23 1.466(6) yes
C16 C22 1.380(7) yes
C16 C17 1.436(7) yes
C12 C13 1.362(7) ?
C12 H12A 0.9300 ?
O5 C17 1.206(6) yes
C22 H22A 0.9300 ?
C26 H26A 0.9600 ?
C26 H26B 0.9600 ?
C26 H26C 0.9600 ?
C14 C13 1.377(7) ?
C14 H14A 0.9300 ?
C25 H25A 0.9600 ?
C25 H25B 0.9600 ?
C25 H25C 0.9600 ?
C24 H24A 0.9600 ?
C24 H24B 0.9600 ?
C24 H24C 0.9600 ?
C23 H23A 0.9600 ?
C23 H23B 0.9600 ?
C23 H23C 0.9600 ?
C13 H13A 0.9300 ?
C18 H18A 0.9600 ?
C18 H18B 0.9600 ?
C18 H18C 0.9600 ?
C20 H20A 0.9600 ?
C20 H20B 0.9600 ?
C20 H20C 0.9600 ?
C21 H21A 0.9600 ?
C21 H21B 0.9600 ?
C21 H21C 0.9600 ?

loop_
_geom_hbond_atom_site_label_D
_geom_hbond_atom_site_label_H
_geom_hbond_atom_site_label_A
_geom_hbond_site_symmetry_A
_geom_hbond_distance_DH
_geom_hbond_distance_HA
_geom_hbond_distance_DA
_geom_hbond_angle_DHA
_geom_hbond_publ_flag
C5 H5A N2 . 0.93 2.62 2.933(5) 100 yes
C19 H19A N2 . 0.93 2.59 2.960(5) 104 yes
C20 H20A O4 . 0.96 2.17 2.943(5) 136 yes
C22 H22A O5 . 0.93 2.38 2.780(6) 106 yes
C20 H20B Cg1 2_566 0.96 2.98 3.921(6) 169 yes
C26 H26C Cg2 2_467 0.96 2.91 3.723(5) 143 yes
C23 H23A O5 2_576 0.96 2.43 3.362(7) 162 yes
C23 H23B O2 2_577 0.96 2.56 3.339(7) 138 yes
C24 H24C O2 2_577 0.96 2.52 3.305(7) 139 yes

loop_
_cod_related_entry_id
_cod_related_entry_database
_cod_related_entry_code
1 ChemSpider 21173904
